data_8104397
loop_
_publ_author_name
'Krstanovic, I.'

_publ_section_title
;
 Redetermination of oxygen parameters in xenotime, Y P O4
;
_journal_name_full
;
Zeitschrift fuer Kristallographie, Kristallgeometrie, Kristallphysik, 
Kristallchemie (-144,1977)
;
_journal_page_first 315
_journal_page_last 316
_journal_volume 121
_journal_year 1965
_chemical_formula_sum 'O4 P Y'
_chemical_name_systematic 'Y (P O4)'
_space_group_IT_number 141
_symmetry_space_group_name_Hall '-I 4bd 2'
_symmetry_space_group_name_H-M 'I 41/a m d :2'
_cell_angle_alpha 90
_cell_angle_beta 90
_cell_angle_gamma 90
_cell_formula_units_Z 4
_cell_length_a 6.878
_cell_length_b 6.878
_cell_length_c 6.036
_cell_volume 285.544
_citation_journal_id_ASTM ZEKGAX
_cod_data_source_file Krstanovic_ZEKGAX_1965_794.cif
_cod_data_source_block O4P1Y1
_cod_original_cell_volume 285.5443
_cod_original_formula_sum 'O4 P1 Y1'
_cod_database_code 8104397

loop_
_symmetry_equiv_pos_as_xyz
x,y,z
-y+1/4,x+3/4,z+1/4
-x+1/2,-y,z+1/2
y+1/4,-x+1/4,z+3/4
x,-y,-z
y+1/4,x+3/4,-z+1/4
-x+1/2,y,-z+1/2
-y+1/4,-x+1/4,-z+3/4
-x,-y,-z
y-1/4,-x-3/4,-z-1/4
x-1/2,y,-z-1/2
-y-1/4,x-1/4,-z-3/4
-x,y,z
-y-1/4,-x-3/4,z-1/4
x-1/2,-y,z-1/2
y-1/4,x-1/4,z-3/4
x+1/2,y+1/2,z+1/2
-y+3/4,x+5/4,z+3/4
-x+1,-y+1/2,z+1
y+3/4,-x+3/4,z+5/4
x+1/2,-y+1/2,-z+1/2
y+3/4,x+5/4,-z+3/4
-x+1,y+1/2,-z+1
-y+3/4,-x+3/4,-z+5/4
-x+1/2,-y+1/2,-z+1/2
y+1/4,-x-1/4,-z+1/4
x,y+1/2,-z
-y+1/4,x+1/4,-z-1/4
-x+1/2,y+1/2,z+1/2
-y+1/4,-x-1/4,z+1/4
x,-y+1/2,z
y+1/4,x+1/4,z-1/4

loop_
_atom_site_label
_atom_site_type_symbol
_atom_site_fract_x
_atom_site_fract_y
_atom_site_fract_z
_atom_site_occupancy
_atom_site_U_iso_or_equiv
P1 P+5 0 0.25 0.375 1 0.0
O1 O-2 0 0.064 0.234 1 0.0
Y1 Y+3 0 0.75 0.125 1 0.0
